data_2227485
loop_
_publ_author_name
'Arderne, Charmaine'
'Kruger, Gert J.'

_publ_section_title
;
 Ethane-1,2-diammonium dibromide: a redetermination at 100K
;
_journal_coeditor_code HB5586
_journal_issue 9
_journal_name_full 'Acta Crystallographica Section E'
_journal_page_first o2470
_journal_paper_doi 10.1107/S1600536810033313
_journal_volume 66
_journal_year 2010
_chemical_formula_iupac 'C2 H10 N2 2+, 2Br -'
_chemical_formula_moiety 'C2 H10 N2 2+, 2(Br -)'
_chemical_formula_sum 'C2 H10 Br2 N2'
_chemical_formula_weight 221.94
_chemical_name_common 'Ethylenediammonium dibromide'
_chemical_name_systematic
;
Ethane-1,2-diammonium dibromide
;
_space_group_IT_number 12
_symmetry_cell_setting monoclinic
_symmetry_space_group_name_Hall '-C 2y'
_symmetry_space_group_name_H-M 'C 1 2/m 1'
_atom_sites_solution_hydrogens difmap
_atom_sites_solution_primary direct
_atom_sites_solution_secondary difmap
_audit_creation_method SHELXL-97
_cell_angle_alpha 90.00
_cell_angle_beta 101.323(2)
_cell_angle_gamma 90.00
_cell_formula_units_Z 2
_cell_length_a 15.144(2)
_cell_length_b 4.7598(7)
_cell_length_c 4.8146(7)
_cell_measurement_reflns_used 2937
_cell_measurement_temperature 100(2)
_cell_measurement_theta_max 28.40
_cell_measurement_theta_min 2.74
_cell_volume 340.29(8)
_computing_cell_refinement 'SAINT (Bruker, 2010)'
_computing_data_collection 'APEX2 (Bruker, 2010)'
_computing_data_reduction 'SAINT (Bruker, 2010)'
_computing_molecular_graphics
;
X-SEED (Barbour, 2001) and <i>Mercury</i> (Macrae <i>et al.</i>,
2006).
;
_computing_publication_material
;
publCIF (Westrip, 2010) and PLATON (Spek, 2009)
;
_computing_structure_refinement 'SHELXL97 (Sheldrick, 2008)'
_computing_structure_solution 'SHELXS97 (Sheldrick, 2008)'
_diffrn_ambient_temperature 100(2)
_diffrn_measured_fraction_theta_full 1.000
_diffrn_measured_fraction_theta_max 1.000
_diffrn_measurement_device_type 'Bruker APEXII CCD'
_diffrn_measurement_method '\f and \w scans'
_diffrn_radiation_monochromator graphite
_diffrn_radiation_source 'fine-focus sealed tube'
_diffrn_radiation_type MoK\a
_diffrn_radiation_wavelength 0.71073
_diffrn_reflns_av_R_equivalents 0.0240
_diffrn_reflns_av_sigmaI/netI 0.0134
_diffrn_reflns_limit_h_max 20
_diffrn_reflns_limit_h_min -20
_diffrn_reflns_limit_k_max 6
_diffrn_reflns_limit_k_min -6
_diffrn_reflns_limit_l_max 6
_diffrn_reflns_limit_l_min -6
_diffrn_reflns_number 3261
_diffrn_reflns_theta_full 28.40
_diffrn_reflns_theta_max 28.40
_diffrn_reflns_theta_min 2.74
_exptl_absorpt_coefficient_mu 11.795
_exptl_absorpt_correction_T_max 0.2013
_exptl_absorpt_correction_T_min 0.1006
_exptl_absorpt_correction_type multi-scan
_exptl_absorpt_process_details '(AXScale; Bruker, 2010)'
_exptl_crystal_colour colourless
_exptl_crystal_density_diffrn 2.166
_exptl_crystal_density_method 'not measured'
_exptl_crystal_description block
_exptl_crystal_F_000 212
_exptl_crystal_size_max 0.36
_exptl_crystal_size_mid 0.24
_exptl_crystal_size_min 0.20
_refine_diff_density_max 0.622
_refine_diff_density_min -0.386
_refine_ls_extinction_coef 0.051(3)
_refine_ls_extinction_expression Fc^*^=kFc[1+0.001xFc^2^\l^3^/sin(2\q)]^-1/4^
_refine_ls_extinction_method 'SHELXL97 (Sheldrick, 2008)'
_refine_ls_goodness_of_fit_ref 1.166
_refine_ls_hydrogen_treatment mixed
_refine_ls_matrix_type full
_refine_ls_number_parameters 28
_refine_ls_number_reflns 481
_refine_ls_number_restraints 0
_refine_ls_restrained_S_all 1.166
_refine_ls_R_factor_all 0.0134
_refine_ls_R_factor_gt 0.0132
_refine_ls_shift/su_max 0.000
_refine_ls_shift/su_mean 0.000
_refine_ls_structure_factor_coef Fsqd
_refine_ls_weighting_details 'calc w=1/[\s^2^(Fo^2^)+(0.0165P)^2^+0.5674P] where P=(Fo^2^+2Fc^2^)/3'
_refine_ls_weighting_scheme calc
_refine_ls_wR_factor_gt 0.0346
_refine_ls_wR_factor_ref 0.0347
_reflns_number_gt 475
_reflns_number_total 481
_reflns_threshold_expression I>2\s(I)
_cod_data_source_file hb5586.cif
_cod_data_source_block I
_cod_original_cell_volume 340.30(8)
_cod_original_sg_symbol_H-M 'C 2/m'
_cod_database_code 2227485
_cod_database_fobs_code 2227485

loop_
_symmetry_equiv_pos_as_xyz
'x, y, z'
'-x, y, -z'
'x+1/2, y+1/2, z'
'-x+1/2, y+1/2, -z'
'-x, -y, -z'
'x, -y, z'
'-x+1/2, -y+1/2, -z'
'x+1/2, -y+1/2, z'

loop_
_atom_site_type_symbol
_atom_site_label
_atom_site_fract_x
_atom_site_fract_y
_atom_site_fract_z
_atom_site_U_iso_or_equiv
_atom_site_adp_type
_atom_site_calc_flag
_atom_site_refinement_flags
_atom_site_occupancy
_atom_site_disorder_assembly
_atom_site_disorder_group
C C1 0.47174(14) 0.0000 0.3516(4) 0.0119(4) Uani d S 1 . .
N N1 0.37420(13) 0.0000 0.3658(4) 0.0113(4) Uani d S 1 . .
Br Br1 0.151104(12) 0.0000 0.17162(4) 0.01051(13) Uani d S 1 . .
H H1A 0.4815(14) 0.166(5) 0.246(4) 0.013 Uiso d . 1 . .
H H2A 0.344(2) 0.0000 0.203(8) 0.016 Uiso d S 1 . .
H H2B 0.3589(15) 0.147(5) 0.457(5) 0.016 Uiso d . 1 . .

loop_
_atom_site_aniso_label
_atom_site_aniso_U_11
_atom_site_aniso_U_22
_atom_site_aniso_U_33
_atom_site_aniso_U_12
_atom_site_aniso_U_13
_atom_site_aniso_U_23
C1 0.0081(9) 0.0184(11) 0.0088(9) 0.000 0.0007(7) 0.000
N1 0.0097(8) 0.0157(9) 0.0079(8) 0.000 0.0001(7) 0.000
Br1 0.00972(15) 0.01224(16) 0.00940(15) 0.000 0.00147(8) 0.000

loop_
_atom_type_symbol
_atom_type_description
_atom_type_scat_dispersion_real
_atom_type_scat_dispersion_imag
_atom_type_scat_source
C C 0.0033 0.0016 'International Tables Vol C Tables 4.2.6.8 and 6.1.1.4'
H H 0.0000 0.0000 'International Tables Vol C Tables 4.2.6.8 and 6.1.1.4'
N N 0.0061 0.0033 'International Tables Vol C Tables 4.2.6.8 and 6.1.1.4'
Br Br -0.2901 2.4595 'International Tables Vol C Tables 4.2.6.8 and 6.1.1.4'

loop_
_geom_angle_atom_site_label_1
_geom_angle_atom_site_label_2
_geom_angle_atom_site_label_3
_geom_angle_site_symmetry_1
_geom_angle_site_symmetry_3
_geom_angle
_geom_angle_publ_flag
N1 C1 C1 . 5_656 109.8(2) n
N1 C1 H1A . . 106.2(12) n
C1 C1 H1A 5_656 . 112.3(12) n
C1 N1 H2A . . 109(2) n
C1 N1 H2B . . 112.5(14) n
H2A N1 H2B . . 108.7(19) n

loop_
_geom_bond_atom_site_label_1
_geom_bond_atom_site_label_2
_geom_bond_site_symmetry_2
_geom_bond_distance
_geom_bond_publ_flag
C1 N1 . 1.492(3) ?
C1 C1 5_656 1.515(4) ?
C1 H1A . 0.97(2) ?
N1 H2A . 0.83(4) ?
N1 H2B . 0.88(2) ?

loop_
_geom_hbond_atom_site_label_D
_geom_hbond_atom_site_label_H
_geom_hbond_atom_site_label_A
_geom_hbond_site_symmetry_A
_geom_hbond_distance_DH
_geom_hbond_distance_HA
_geom_hbond_distance_DA
_geom_hbond_angle_DHA
N1 H2A Br1 . 0.83(4) 2.89(3) 3.324(2) 115(3)
N1 H2A Br1 7_545 0.83(4) 3.00(2) 3.4808(14) 119.7(12)
N1 H2B Br1 7_556 0.88(2) 2.48(2) 3.3326(14) 163(2)
